data_7204727
loop_
_publ_author_name
'Spencer, Howard J.'
'Berridge, Rory'
'Crouch, David J.'
'Wright, Shaun P.'
'Giles, Mark'
'McCulloch, Iain'
'Coles, Simon J.'
'Hursthouse, Michael B.'
'Skabara, Peter J.'

_publ_section_title
;
 Further evidence for spontaneous solid-state polymerisation reactions
 in 2,5-dibromothiophene derivativesElectronic supplementary
 information (ESI) available: X-ray data for DBMDTT, DBEDTT and DBPDTT.
 See http://www.rsc.org/suppdata/jm/b3/b307575n/
;
_journal_issue 9
_journal_name_full 'Journal of Materials Chemistry'
_journal_page_first 2075
_journal_paper_doi 10.1039/b307575n
_journal_volume 13
_journal_year 2003
_chemical_formula_sum 'C6 H4 Br2 S3'
_chemical_formula_weight 332.09
_chemical_name_systematic
;
?
;
_space_group_IT_number 14
_symmetry_cell_setting monoclinic
_symmetry_space_group_name_Hall '-P 2yn'
_symmetry_space_group_name_H-M 'P 1 21/n 1'
_atom_sites_solution_hydrogens geom
_atom_sites_solution_primary direct
_atom_sites_solution_secondary difmap
_audit_creation_method SHELXL-97
_cell_angle_alpha 90.00
_cell_angle_beta 105.854(2)
_cell_angle_gamma 90.00
_cell_formula_units_Z 4
_cell_length_a 13.1863(4)
_cell_length_b 5.1102(2)
_cell_length_c 14.3454(4)
_cell_measurement_reflns_used 8961
_cell_measurement_temperature 120(2)
_cell_measurement_theta_max 27.48
_cell_measurement_theta_min 1.00
_cell_volume 929.89(5)
_computing_structure_refinement 'SHELXL-97 (Sheldrick, 1997)'
_computing_structure_solution 'SHELXS-97 (Sheldrick, 1990)'
_diffrn_ambient_temperature 120(2)
_diffrn_measured_fraction_theta_full 0.996
_diffrn_measured_fraction_theta_max 0.996
_diffrn_radiation_monochromator graphite
_diffrn_radiation_type MoK\a
_diffrn_radiation_wavelength 0.71073
_diffrn_reflns_av_R_equivalents 0.1160
_diffrn_reflns_av_sigmaI/netI 0.0645
_diffrn_reflns_limit_h_max 15
_diffrn_reflns_limit_h_min -17
_diffrn_reflns_limit_k_max 6
_diffrn_reflns_limit_k_min -6
_diffrn_reflns_limit_l_max 18
_diffrn_reflns_limit_l_min -16
_diffrn_reflns_number 9677
_diffrn_reflns_theta_full 27.50
_diffrn_reflns_theta_max 27.50
_diffrn_reflns_theta_min 3.72
_exptl_absorpt_coefficient_mu 9.320
_exptl_absorpt_correction_T_max 0.7068
_exptl_absorpt_correction_T_min 0.3553
_exptl_absorpt_correction_type multi-scan
_exptl_absorpt_process_details 'SORTAV (Blessing, 1997)'
_exptl_crystal_colour colourless
_exptl_crystal_density_diffrn 2.372
_exptl_crystal_density_method 'not measured'
_exptl_crystal_description plate
_exptl_crystal_F_000 632
_exptl_crystal_size_max 0.14
_exptl_crystal_size_mid 0.12
_exptl_crystal_size_min 0.04
_refine_diff_density_max 1.243
_refine_diff_density_min -1.467
_refine_diff_density_rms 0.208
_refine_ls_extinction_coef 0.0059(9)
_refine_ls_extinction_expression Fc^*^=kFc[1+0.001xFc^2^\l^3^/sin(2\q)]^-1/4^
_refine_ls_extinction_method SHELXL
_refine_ls_goodness_of_fit_ref 1.052
_refine_ls_hydrogen_treatment mixed
_refine_ls_matrix_type full
_refine_ls_number_parameters 101
_refine_ls_number_reflns 2139
_refine_ls_number_restraints 0
_refine_ls_restrained_S_all 1.052
_refine_ls_R_factor_all 0.0442
_refine_ls_R_factor_gt 0.0402
_refine_ls_shift/su_max 0.001
_refine_ls_shift/su_mean 0.000
_refine_ls_structure_factor_coef Fsqd
_refine_ls_weighting_details 'calc w=1/[\s^2^(Fo^2^)+(0.0564P)^2^+1.3630P] where P=(Fo^2^+2Fc^2^)/3'
_refine_ls_weighting_scheme calc
_refine_ls_wR_factor_gt 0.1034
_refine_ls_wR_factor_ref 0.1064
_reflns_number_gt 1951
_reflns_number_total 2139
_reflns_threshold_expression >2sigma(I)
_cod_data_source_file b307575n.txt
_cod_data_source_block 03src0136
_cod_depositor_comments
;
The following automatic conversions were performed:
'_symmetry_cell_setting' value 'Monoclinic' changed to 'monoclinic'
according to '/home/saulius/struct/CIF-dictionaries/cif_core.dic'
dictionary named 'cif_core.dic' version 2.4.1 from 2010-06-29.

Automatic conversion script
Id: cif_fix_enum 1527 2010-12-29 10:47:43Z saulius 
;
_cod_original_sg_symbol_H-M P2(1)/n
_cod_database_code 7204727

loop_
_symmetry_equiv_pos_as_xyz
'x, y, z'
'-x+1/2, y+1/2, -z+1/2'
'-x, -y, -z'
'x-1/2, -y-1/2, z-1/2'

loop_
_atom_site_label
_atom_site_type_symbol
_atom_site_fract_x
_atom_site_fract_y
_atom_site_fract_z
_atom_site_U_iso_or_equiv
_atom_site_adp_type
_atom_site_occupancy
_atom_site_symmetry_multiplicity
_atom_site_calc_flag
_atom_site_refinement_flags
_atom_site_disorder_assembly
_atom_site_disorder_group
C1 C 0.3810(3) 0.2454(9) 0.3599(3) 0.0159(8) Uani 1 1 d . . .
H1A H 0.3514 0.3819 0.3939 0.019 Uiso 1 1 calc R . .
H1B H 0.3527 0.0743 0.3734 0.019 Uiso 1 1 calc R . .
C2 C 0.5000(3) 0.2432(8) 0.3997(3) 0.0148(8) Uani 1 1 d . . .
H2A H 0.5181 0.2567 0.4712 0.018 Uiso 1 1 calc R . .
H2B H 0.5290 0.3995 0.3753 0.018 Uiso 1 1 calc R . .
C3 C 0.4085(3) 0.0617(8) 0.1884(3) 0.0112(7) Uani 1 1 d . . .
C4 C 0.5009(3) -0.0762(8) 0.2433(3) 0.0111(7) Uani 1 1 d . . .
C5 C 0.3805(3) -0.0120(8) 0.0935(3) 0.0143(8) Uani 1 1 d . . .
C6 C 0.5357(3) -0.2464(8) 0.1859(3) 0.0130(8) Uani 1 1 d . . .
S1 S 0.33885(8) 0.3074(2) 0.23091(7) 0.0148(2) Uani 1 1 d . . .
S2 S 0.56284(8) -0.0465(2) 0.36766(7) 0.0143(2) Uani 1 1 d . . .
S3 S 0.46069(8) -0.2500(2) 0.06751(7) 0.0145(2) Uani 1 1 d . . .
Br1 Br 0.27447(3) 0.13768(9) -0.00639(3) 0.01874(17) Uani 1 1 d . . .
Br2 Br 0.65006(3) -0.47721(8) 0.22509(3) 0.01541(17) Uani 1 1 d . . .

loop_
_atom_site_aniso_label
_atom_site_aniso_U_11
_atom_site_aniso_U_22
_atom_site_aniso_U_33
_atom_site_aniso_U_23
_atom_site_aniso_U_13
_atom_site_aniso_U_12
C1 0.017(2) 0.025(2) 0.0088(18) -0.0022(16) 0.0080(16) 0.0018(17)
C2 0.019(2) 0.0152(19) 0.0116(18) -0.0033(15) 0.0064(16) -0.0013(16)
C3 0.0108(18) 0.0141(17) 0.0113(18) 0.0000(15) 0.0074(15) 0.0004(15)
C4 0.0116(19) 0.0122(17) 0.0083(17) 0.0028(14) 0.0006(14) -0.0010(15)
C5 0.014(2) 0.020(2) 0.0093(19) 0.0009(14) 0.0037(16) 0.0014(15)
C6 0.0145(19) 0.0152(18) 0.0100(18) 0.0027(14) 0.0044(15) -0.0014(15)
S1 0.0162(5) 0.0178(5) 0.0120(5) 0.0002(4) 0.0067(4) 0.0045(4)
S2 0.0186(5) 0.0162(5) 0.0070(5) 0.0003(4) 0.0014(4) 0.0018(4)
S3 0.0173(5) 0.0198(5) 0.0084(5) -0.0024(4) 0.0067(4) 0.0007(4)
Br1 0.0134(3) 0.0332(3) 0.0092(2) 0.00476(15) 0.00232(17) 0.00093(16)
Br2 0.0159(3) 0.0165(2) 0.0162(3) 0.00279(14) 0.00837(18) 0.00378(14)

loop_
_atom_type_symbol
_atom_type_description
_atom_type_scat_dispersion_real
_atom_type_scat_dispersion_imag
_atom_type_scat_source
C C 0.0033 0.0016 'International Tables Vol C Tables 4.2.6.8 and 6.1.1.4'
H H 0.0000 0.0000 'International Tables Vol C Tables 4.2.6.8 and 6.1.1.4'
S S 0.1246 0.1234 'International Tables Vol C Tables 4.2.6.8 and 6.1.1.4'
Br Br -0.2901 2.4595 'International Tables Vol C Tables 4.2.6.8 and 6.1.1.4'

loop_
_geom_angle_atom_site_label_1
_geom_angle_atom_site_label_2
_geom_angle_atom_site_label_3
_geom_angle
_geom_angle_site_symmetry_1
_geom_angle_site_symmetry_3
_geom_angle_publ_flag
C2 C1 S1 112.5(3) . . ?
C2 C1 H1A 109.1 . . ?
S1 C1 H1A 109.1 . . ?
C2 C1 H1B 109.1 . . ?
S1 C1 H1B 109.1 . . ?
H1A C1 H1B 107.8 . . ?
C1 C2 S2 114.0(3) . . ?
C1 C2 H2A 108.7 . . ?
S2 C2 H2A 108.7 . . ?
C1 C2 H2B 108.7 . . ?
S2 C2 H2B 108.7 . . ?
H2A C2 H2B 107.6 . . ?
C5 C3 C4 111.6(4) . . ?
C5 C3 S1 121.2(3) . . ?
C4 C3 S1 127.1(3) . . ?
C6 C4 C3 110.9(3) . . ?
C6 C4 S2 122.0(3) . . ?
C3 C4 S2 127.1(3) . . ?
C3 C5 S3 113.4(3) . . ?
C3 C5 Br1 126.5(3) . . ?
S3 C5 Br1 119.9(2) . . ?
C4 C6 S3 114.0(3) . . ?
C4 C6 Br2 126.7(3) . . ?
S3 C6 Br2 119.3(2) . . ?
C3 S1 C1 100.72(19) . . ?
C4 S2 C2 102.12(19) . . ?
C6 S3 C5 90.01(19) . . ?

loop_
_geom_bond_atom_site_label_1
_geom_bond_atom_site_label_2
_geom_bond_distance
_geom_bond_site_symmetry_2
_geom_bond_publ_flag
C1 C2 1.516(6) . ?
C1 S1 1.809(4) . ?
C1 H1A 0.9900 . ?
C1 H1B 0.9900 . ?
C2 S2 1.816(4) . ?
C2 H2A 0.9900 . ?
C2 H2B 0.9900 . ?
C3 C5 1.362(6) . ?
C3 C4 1.441(5) . ?
C3 S1 1.760(4) . ?
C4 C6 1.361(6) . ?
C4 S2 1.754(4) . ?
C5 S3 1.719(4) . ?
C5 Br1 1.870(4) . ?
C6 S3 1.716(4) . ?
C6 Br2 1.876(4) . ?

loop_
_cod_related_entry_id
_cod_related_entry_database
_cod_related_entry_code
1 ChemSpider 21143323
